data_1575151
loop_
_publ_author_name
'Zhang, Yuzhe'
'Higashino, Tomohiro'
'Namikawa, Keigo'
'Osterloh, W. Ryan'
'Imahori, Hiroshi'

_publ_section_title
;
 Molecular engineering of porphyrin dyes and copper complexes for enhanced
 dye regeneration toward high-performance dye-sensitized solar cells using
 copper(i/ii) redox shuttles.
;
_journal_issue 33
_journal_name_full 'Chemical science'
_journal_page_first 15004
_journal_page_last 15014
_journal_paper_doi 10.1039/d5sc03537f
_journal_volume 16
_journal_year 2025
_chemical_formula_moiety 'C28 H32 Cu N4 O4, F6 P'
_chemical_formula_sum 'C28 H32 Cu F6 N4 O4 P'
_chemical_formula_weight 697.08
_space_group_crystal_system triclinic
_space_group_IT_number 2
_space_group_name_Hall '-P 1'
_space_group_name_H-M_alt 'P -1'
_atom_sites_solution_hydrogens geom
_audit_creation_method SHELXL-2014
_audit_update_record
;
2025-05-14 deposited with the CCDC.	2025-07-21 downloaded from the CCDC.
;
_cell_angle_alpha 73.793(8)
_cell_angle_beta 74.976(7)
_cell_angle_gamma 88.820(7)
_cell_formula_units_Z 2
_cell_length_a 9.7349(8)
_cell_length_b 11.1899(10)
_cell_length_c 15.3441(12)
_cell_measurement_reflns_used 4304
_cell_measurement_temperature 143(2)
_cell_measurement_theta_max 30.6460
_cell_measurement_theta_min 2.2110
_cell_volume 1547.8(2)
_computing_cell_refinement 'CrysAlisPro 1.171.39.46e (Rigaku OD, 2018)'
_computing_data_collection 'CrysAlisPro 1.171.39.46e (Rigaku OD, 2018)'
_computing_data_reduction 'CrysAlisPro 1.171.39.46e (Rigaku OD, 2018)'
_computing_structure_refinement 'SHELXL-2014 (Sheldrick, 2014)'
_computing_structure_solution SIR-97
_diffrn_ambient_temperature 143(2)
_diffrn_detector_area_resol_mean 28.5714
_diffrn_measured_fraction_theta_full 0.985
_diffrn_measured_fraction_theta_max 0.980
_diffrn_measurement_device_type 'Rigaku Saturn724+ (4x4 bin mode)'
_diffrn_measurement_method 'profile data from \w-scans'
_diffrn_radiation_type MoK\a
_diffrn_radiation_wavelength 0.71073
_diffrn_reflns_av_R_equivalents 0.0657
_diffrn_reflns_av_unetI/netI 0.1260
_diffrn_reflns_Laue_measured_fraction_full 0.985
_diffrn_reflns_Laue_measured_fraction_max 0.980
_diffrn_reflns_limit_h_max 12
_diffrn_reflns_limit_h_min -12
_diffrn_reflns_limit_k_max 13
_diffrn_reflns_limit_k_min -11
_diffrn_reflns_limit_l_max 18
_diffrn_reflns_limit_l_min -18
_diffrn_reflns_number 11574
_diffrn_reflns_point_group_measured_fraction_full 0.985
_diffrn_reflns_point_group_measured_fraction_max 0.980
_diffrn_reflns_theta_full 25.242
_diffrn_reflns_theta_max 25.999
_diffrn_reflns_theta_min 1.898
_diffrn_source 'Rotating Anode'
_exptl_absorpt_coefficient_mu 0.833
_exptl_absorpt_correction_T_max 1.00000
_exptl_absorpt_correction_T_min 0.89887
_exptl_absorpt_correction_type multi-scan
_exptl_absorpt_process_details
;
CrysAlisPro 1.171.39.46e (Rigaku Oxford Diffraction, 2018)
Empirical absorption correction using spherical harmonics,
 implemented in SCALE3 ABSPACK scaling algorithm.
;
_exptl_crystal_colour orange
_exptl_crystal_density_diffrn 1.496
_exptl_crystal_description prism
_exptl_crystal_F_000 716
_exptl_crystal_size_max 0.280
_exptl_crystal_size_mid 0.030
_exptl_crystal_size_min 0.010
_refine_diff_density_max 2.139
_refine_diff_density_min -0.755
_refine_diff_density_rms 0.192
_refine_ls_extinction_method none
_refine_ls_goodness_of_fit_ref 1.093
_refine_ls_hydrogen_treatment constr
_refine_ls_matrix_type full
_refine_ls_number_parameters 469
_refine_ls_number_reflns 5949
_refine_ls_number_restraints 84
_refine_ls_restrained_S_all 1.086
_refine_ls_R_factor_all 0.1736
_refine_ls_R_factor_gt 0.1232
_refine_ls_shift/su_max 0.001
_refine_ls_shift/su_mean 0.000
_refine_ls_structure_factor_coef Fsqd
_refine_ls_weighting_details 'w=1/[\s^2^(Fo^2^)+(0.1211P)^2^+43.5298P] where P=(Fo^2^+2Fc^2^)/3'
_refine_ls_weighting_scheme calc
_refine_ls_wR_factor_gt 0.3634
_refine_ls_wR_factor_ref 0.3925
_reflns_Friedel_coverage 0.000
_reflns_number_gt 3699
_reflns_number_total 5949
_reflns_threshold_expression 'I > 2\s(I)'
_cod_data_source_file d5sc03537f2.cif
_cod_data_source_block 0229n2
_cod_depositor_comments 'Adding full bibliography for 1575150--1575152.cif.'
_cod_database_code 1575151
_shelx_space_group_comment
;
The symmetry employed for this shelxl refinement is uniquely defined
by the following loop, which should always be used as a source of
symmetry information in preference to the above space-group names.
They are only intended as comments.
;
_shelx_estimated_absorpt_t_min 0.800
_shelx_estimated_absorpt_t_max 0.992
_shelxl_version_number 2014-3

loop_
_space_group_symop_operation_xyz
'x, y, z'
'-x, -y, -z'

loop_
_atom_site_label
_atom_site_type_symbol
_atom_site_fract_x
_atom_site_fract_y
_atom_site_fract_z
_atom_site_U_iso_or_equiv
_atom_site_adp_type
_atom_site_occupancy
_atom_site_site_symmetry_order
_atom_site_calc_flag
_atom_site_refinement_flags_posn
_atom_site_refinement_flags_adp
_atom_site_refinement_flags_occupancy
_atom_site_disorder_assembly
_atom_site_disorder_group
Cu1 Cu 1.05031(17) 0.15569(15) 0.22912(11) 0.0276(5) Uani 1 1 d . . . . .
N1 N 1.1784(10) 0.0723(9) 0.1387(7) 0.023(2) Uani 1 1 d . . . . .
C1 C 1.2700(14) -0.0160(12) 0.1587(9) 0.027(3) Uani 1 1 d . . . . .
C2 C 1.3365(13) -0.0803(12) 0.0955(9) 0.027(3) Uani 1 1 d . . . . .
H1 H 1.4019 -0.1414 0.1115 0.032 Uiso 1 1 calc R U . . .
C3 C 1.3069(13) -0.0549(13) 0.0099(10) 0.032(3) Uani 1 1 d . . . . .
C4 C 1.2148(12) 0.0391(12) -0.0138(8) 0.025(3) Uani 1 1 d . . . . .
H2 H 1.1955 0.0604 -0.0737 0.029 Uiso 1 1 calc R U . . .
C5 C 1.1520(12) 0.1010(11) 0.0531(8) 0.024(3) Uani 1 1 d . . . . .
C6 C 1.0523(12) 0.2016(11) 0.0343(8) 0.023(3) Uani 1 1 d . . . . .
C7 C 1.0200(13) 0.2447(12) -0.0500(9) 0.029(3) Uani 1 1 d . . . . .
H3 H 1.0629 0.2125 -0.1012 0.035 Uiso 1 1 calc R U . . .
C8 C 0.9223(14) 0.3372(13) -0.0590(10) 0.036(3) Uani 1 1 d . . . . .
C9 C 0.8636(14) 0.3852(13) 0.0149(10) 0.036(3) Uani 1 1 d . . . . .
H4 H 0.7989 0.4499 0.0090 0.043 Uiso 1 1 calc R U . . .
C10 C 0.9022(14) 0.3359(12) 0.0989(11) 0.035(3) Uani 1 1 d . . . . .
N2 N 0.9942(11) 0.2454(10) 0.1098(7) 0.025(2) Uani 1 1 d . . . . .
C11 C 1.3008(18) -0.0403(16) 0.2518(10) 0.048(4) Uani 1 1 d . . . . .
H9 H 1.3053 0.0386 0.2672 0.072 Uiso 1 1 calc R U . . .
H10 H 1.3924 -0.0791 0.2495 0.072 Uiso 1 1 calc R U . . .
H11 H 1.2252 -0.0964 0.3000 0.072 Uiso 1 1 calc R U . . .
O1 O 1.3591(10) -0.1164(9) -0.0560(6) 0.037(2) Uani 1 1 d . . . . .
C12 C 1.4484(15) -0.2168(13) -0.0320(10) 0.039(3) Uani 1 1 d . . . . .
H12 H 1.5352 -0.1843 -0.0235 0.058 Uiso 1 1 calc R U . . .
H13 H 1.4738 -0.2571 -0.0827 0.058 Uiso 1 1 calc R U . . .
H14 H 1.3973 -0.2778 0.0266 0.058 Uiso 1 1 calc R U . . .
O2 O 0.8766(10) 0.3869(10) -0.1380(7) 0.040(2) Uani 1 1 d . . . . .
C13 C 0.9324(15) 0.3426(15) -0.2185(11) 0.044(4) Uani 1 1 d . . . . .
H15 H 1.0363 0.3562 -0.2385 0.065 Uiso 1 1 calc R U . . .
H16 H 0.8922 0.3879 -0.2699 0.065 Uiso 1 1 calc R U . . .
H17 H 0.9068 0.2533 -0.2022 0.065 Uiso 1 1 calc R U . . .
C14 C 0.8402(17) 0.3815(14) 0.1835(11) 0.043(4) Uani 1 1 d . . . . .
H18 H 0.7754 0.3161 0.2321 0.065 Uiso 1 1 calc R U . . .
H19 H 0.7875 0.4559 0.1653 0.065 Uiso 1 1 calc R U . . .
H20 H 0.9171 0.4022 0.2081 0.065 Uiso 1 1 calc R U . . .
N3 N 1.0865(10) 0.2312(9) 0.3278(6) 0.020(2) Uani 1 1 d . . . . .
C15 C 1.1867(12) 0.3197(12) 0.3137(9) 0.025(3) Uani 1 1 d . . . . .
C16 C 1.1922(13) 0.3710(11) 0.3854(8) 0.026(3) Uani 1 1 d . . . . .
H5 H 1.2647 0.4331 0.3745 0.031 Uiso 1 1 calc R U . . .
C17 C 1.0946(13) 0.3336(12) 0.4716(9) 0.026(3) Uani 1 1 d . . . . .
C18 C 0.9925(13) 0.2403(12) 0.4850(9) 0.027(3) Uani 1 1 d . . . . .
H6 H 0.9252 0.2108 0.5445 0.033 Uiso 1 1 calc R U . . .
C19 C 0.9877(13) 0.1909(12) 0.4144(8) 0.025(3) Uani 1 1 d . . . . .
C20 C 0.8849(12) 0.0904(11) 0.4229(8) 0.022(3) Uani 1 1 d . . . . .
C21 C 0.7836(12) 0.0347(11) 0.5055(8) 0.024(3) Uani 1 1 d . . . . .
H7 H 0.7797 0.0599 0.5603 0.028 Uiso 1 1 calc R U . . .
C22 C 0.6875(13) -0.0577(11) 0.5094(9) 0.027(3) Uani 1 1 d . . . . .
C23 C 0.6979(15) -0.0919(13) 0.4268(10) 0.036(3) Uani 1 1 d . . . . .
H8 H 0.6359 -0.1560 0.4264 0.044 Uiso 1 1 calc R U . . .
C24 C 0.7994(14) -0.0311(13) 0.3465(9) 0.031(3) Uani 1 1 d . . . . .
N4 N 0.8920(11) 0.0568(10) 0.3443(7) 0.027(2) Uani 1 1 d . . . . .
C25 C 1.2914(15) 0.3572(14) 0.2190(10) 0.040(3) Uani 1 1 d . . . . .
H21 H 1.3256 0.2825 0.2006 0.060 Uiso 1 1 calc R U . . .
H22 H 1.3721 0.4059 0.2215 0.060 Uiso 1 1 calc R U . . .
H23 H 1.2451 0.4080 0.1727 0.060 Uiso 1 1 calc R U . . .
O3 O 1.0898(10) 0.3772(9) 0.5467(6) 0.033(2) Uani 1 1 d . . . . .
C26 C 1.2001(15) 0.4705(13) 0.5340(10) 0.035(3) Uani 1 1 d . . . . .
H24 H 1.2928 0.4331 0.5263 0.052 Uiso 1 1 calc R U . . .
H25 H 1.1804 0.5020 0.5893 0.052 Uiso 1 1 calc R U . . .
H26 H 1.2016 0.5395 0.4779 0.052 Uiso 1 1 calc R U . . .
O4 O 0.5952(10) -0.1079(9) 0.5928(7) 0.039(2) Uani 1 1 d . . . . .
C27 C 0.4948(15) -0.2076(14) 0.6002(12) 0.045(4) Uani 1 1 d . . . . .
H27 H 0.4230 -0.1728 0.5672 0.067 Uiso 1 1 calc R U . . .
H28 H 0.4480 -0.2475 0.6667 0.067 Uiso 1 1 calc R U . . .
H29 H 0.5461 -0.2695 0.5719 0.067 Uiso 1 1 calc R U . . .
C28 C 0.808(2) -0.0621(17) 0.2559(11) 0.061(5) Uani 1 1 d . . . . .
H30 H 0.7539 -0.0038 0.2193 0.091 Uiso 1 1 calc R U . . .
H31 H 0.7692 -0.1474 0.2699 0.091 Uiso 1 1 calc R U . . .
H32 H 0.9083 -0.0555 0.2195 0.091 Uiso 1 1 calc R U . . .
P1A P 0.544(5) 0.647(4) 0.272(4) 0.042(8) Uani 0.43(13) 1 d . U P A 1
F1A F 0.513(8) 0.508(8) 0.355(6) 0.062(16) Uani 0.43(13) 1 d . U P A 1
F2A F 0.711(7) 0.620(7) 0.272(6) 0.055(14) Uani 0.43(13) 1 d . U P A 1
F3A F 0.582(10) 0.784(8) 0.204(7) 0.043(12) Uani 0.43(13) 1 d . U P A 1
F4A F 0.382(8) 0.650(8) 0.292(6) 0.049(13) Uani 0.43(13) 1 d . U P A 1
F5A F 0.543(7) 0.708(7) 0.350(4) 0.046(11) Uani 0.43(13) 1 d . U P A 1
F6A F 0.552(7) 0.569(7) 0.193(5) 0.067(13) Uani 0.43(13) 1 d . U P A 1
P1B P 0.549(3) 0.639(2) 0.263(2) 0.025(5) Uani 0.57(13) 1 d . U P A 2
F1B F 0.526(6) 0.504(6) 0.323(4) 0.057(11) Uani 0.57(13) 1 d . U P A 2
F2B F 0.714(4) 0.645(4) 0.250(3) 0.031(8) Uani 0.57(13) 1 d . U P A 2
F3B F 0.566(8) 0.772(7) 0.192(5) 0.051(12) Uani 0.57(13) 1 d . U P A 2
F4B F 0.377(5) 0.647(6) 0.268(4) 0.041(9) Uani 0.57(13) 1 d . U P A 2
F5B F 0.517(6) 0.687(6) 0.355(4) 0.066(13) Uani 0.57(13) 1 d . U P A 2
F6B F 0.576(6) 0.603(6) 0.171(4) 0.063(10) Uani 0.57(13) 1 d . U P A 2

loop_
_atom_site_aniso_label
_atom_site_aniso_U_11
_atom_site_aniso_U_22
_atom_site_aniso_U_33
_atom_site_aniso_U_23
_atom_site_aniso_U_13
_atom_site_aniso_U_12
Cu1 0.0320(9) 0.0314(9) 0.0211(8) -0.0120(7) -0.0047(6) -0.0019(7)
N1 0.023(5) 0.029(6) 0.021(5) -0.015(4) -0.006(4) 0.006(4)
C1 0.036(7) 0.027(7) 0.025(7) -0.012(5) -0.014(5) 0.012(6)
C2 0.025(6) 0.028(7) 0.029(7) -0.014(6) -0.004(5) 0.003(5)
C3 0.019(6) 0.038(8) 0.039(8) -0.018(6) 0.002(5) 0.000(5)
C4 0.024(6) 0.036(7) 0.018(6) -0.014(5) -0.006(5) 0.004(5)
C5 0.023(6) 0.024(6) 0.023(6) -0.005(5) -0.003(5) 0.000(5)
C6 0.015(5) 0.026(6) 0.027(7) -0.007(5) -0.002(5) -0.003(5)
C7 0.028(7) 0.030(7) 0.026(7) -0.004(6) -0.007(5) -0.001(5)
C8 0.024(7) 0.029(7) 0.049(9) 0.006(7) -0.017(6) -0.001(6)
C9 0.028(7) 0.033(8) 0.047(9) -0.007(7) -0.012(6) 0.002(6)
C10 0.027(7) 0.019(7) 0.054(9) -0.003(6) -0.007(6) -0.007(5)
N2 0.024(5) 0.028(6) 0.022(5) -0.007(4) -0.003(4) -0.006(4)
C11 0.065(11) 0.055(10) 0.039(9) -0.028(8) -0.026(8) 0.029(8)
O1 0.044(6) 0.044(6) 0.030(5) -0.024(5) -0.009(4) 0.010(5)
C12 0.036(8) 0.035(8) 0.044(9) -0.015(7) -0.005(6) 0.011(6)
O2 0.034(5) 0.050(6) 0.038(6) -0.008(5) -0.019(4) 0.006(5)
C13 0.030(8) 0.049(9) 0.054(10) -0.002(8) -0.026(7) 0.004(7)
C14 0.051(9) 0.037(8) 0.051(10) -0.025(7) -0.016(7) 0.013(7)
N3 0.022(5) 0.025(5) 0.016(5) -0.006(4) -0.008(4) 0.004(4)
C15 0.014(6) 0.028(7) 0.036(7) -0.009(6) -0.010(5) 0.007(5)
C16 0.028(6) 0.026(7) 0.027(7) -0.011(5) -0.008(5) -0.010(5)
C17 0.033(7) 0.026(7) 0.023(7) -0.011(5) -0.013(5) 0.007(5)
C18 0.024(6) 0.034(7) 0.027(7) -0.014(6) -0.008(5) 0.000(5)
C19 0.022(6) 0.034(7) 0.020(6) -0.004(5) -0.008(5) -0.002(5)
C20 0.023(6) 0.023(6) 0.021(6) -0.011(5) -0.001(5) 0.000(5)
C21 0.021(6) 0.031(7) 0.022(6) -0.013(5) -0.007(5) 0.003(5)
C22 0.027(6) 0.020(6) 0.030(7) 0.000(5) -0.004(5) -0.002(5)
C23 0.042(8) 0.027(7) 0.042(8) -0.003(6) -0.021(7) -0.010(6)
C24 0.030(7) 0.041(8) 0.025(7) -0.016(6) -0.005(5) -0.006(6)
N4 0.035(6) 0.027(6) 0.020(5) -0.009(4) -0.006(4) 0.000(5)
C25 0.030(7) 0.043(9) 0.043(9) -0.010(7) -0.003(6) 0.002(6)
O3 0.048(6) 0.036(5) 0.019(5) -0.014(4) -0.011(4) -0.008(4)
C26 0.036(7) 0.044(8) 0.037(8) -0.025(7) -0.017(6) -0.003(6)
O4 0.031(5) 0.040(6) 0.039(6) -0.005(5) 0.000(4) -0.012(4)
C27 0.031(8) 0.033(8) 0.062(10) 0.004(7) -0.017(7) -0.017(6)
C28 0.070(12) 0.066(12) 0.045(10) -0.033(9) 0.011(8) -0.041(9)
P1A 0.036(12) 0.047(12) 0.062(13) -0.028(9) -0.030(9) 0.003(8)
F1A 0.04(2) 0.04(2) 0.09(3) 0.03(2) -0.04(2) -0.018(16)
F2A 0.052(19) 0.05(2) 0.06(3) 0.002(19) -0.035(18) -0.011(16)
F3A 0.032(17) 0.027(14) 0.08(3) -0.007(16) -0.038(15) -0.016(12)
F4A 0.040(16) 0.039(16) 0.08(3) -0.009(19) -0.045(18) 0.001(12)
F5A 0.05(3) 0.06(2) 0.038(18) -0.035(16) -0.010(14) -0.022(17)
F6A 0.07(2) 0.06(2) 0.08(3) -0.05(2) -0.010(19) -0.029(18)
P1B 0.016(6) 0.013(7) 0.040(8) 0.004(8) -0.008(6) -0.003(4)
F1B 0.048(14) 0.031(14) 0.08(3) 0.004(18) -0.021(18) -0.005(10)
F2B 0.015(10) 0.032(14) 0.041(16) -0.002(12) -0.007(9) 0.009(8)
F3B 0.037(19) 0.05(3) 0.056(19) 0.017(17) -0.028(13) -0.012(15)
F4B 0.013(10) 0.052(14) 0.06(2) -0.011(15) -0.019(13) -0.008(8)
F5B 0.031(15) 0.07(2) 0.09(2) -0.020(16) -0.010(12) -0.013(15)
F6B 0.064(19) 0.06(2) 0.07(2) -0.024(17) -0.032(16) -0.015(16)

loop_
_atom_type_symbol
_atom_type_description
_atom_type_scat_dispersion_real
_atom_type_scat_dispersion_imag
_atom_type_scat_source
C C 0.0033 0.0016 'International Tables Vol C Tables 4.2.6.8 and 6.1.1.4'
H H 0.0000 0.0000 'International Tables Vol C Tables 4.2.6.8 and 6.1.1.4'
N N 0.0061 0.0033 'International Tables Vol C Tables 4.2.6.8 and 6.1.1.4'
O O 0.0106 0.0060 'International Tables Vol C Tables 4.2.6.8 and 6.1.1.4'
F F 0.0171 0.0103 'International Tables Vol C Tables 4.2.6.8 and 6.1.1.4'
P P 0.1023 0.0942 'International Tables Vol C Tables 4.2.6.8 and 6.1.1.4'
Cu Cu 0.3201 1.2651 'International Tables Vol C Tables 4.2.6.8 and 6.1.1.4'

loop_
_geom_angle_atom_site_label_1
_geom_angle_atom_site_label_2
_geom_angle_atom_site_label_3
_geom_angle
_geom_angle_site_symmetry_1
_geom_angle_site_symmetry_3
_geom_angle_publ_flag
N2 Cu1 N1 80.9(4) . . ?
N2 Cu1 N3 127.4(4) . . ?
N1 Cu1 N3 132.6(4) . . ?
N2 Cu1 N4 118.1(4) . . ?
N1 Cu1 N4 122.2(4) . . ?
N3 Cu1 N4 80.9(4) . . ?
C1 N1 C5 118.8(10) . . ?
C1 N1 Cu1 127.1(8) . . ?
C5 N1 Cu1 113.6(8) . . ?
N1 C1 C2 122.3(11) . . ?
N1 C1 C11 116.9(11) . . ?
C2 C1 C11 120.7(12) . . ?
C3 C2 C1 119.3(12) . . ?
O1 C3 C2 124.9(12) . . ?
O1 C3 C4 115.7(12) . . ?
C2 C3 C4 119.4(11) . . ?
C3 C4 C5 118.3(11) . . ?
N1 C5 C4 121.8(11) . . ?
N1 C5 C6 116.2(10) . . ?
C4 C5 C6 122.0(11) . . ?
C7 C6 N2 123.1(12) . . ?
C7 C6 C5 123.1(11) . . ?
N2 C6 C5 113.8(11) . . ?
C6 C7 C8 118.2(12) . . ?
O2 C8 C9 114.8(12) . . ?
O2 C8 C7 124.8(14) . . ?
C9 C8 C7 120.3(13) . . ?
C8 C9 C10 117.9(13) . . ?
N2 C10 C9 122.9(13) . . ?
N2 C10 C14 116.1(13) . . ?
C9 C10 C14 121.0(13) . . ?
C10 N2 C6 117.6(11) . . ?
C10 N2 Cu1 127.6(9) . . ?
C6 N2 Cu1 114.7(8) . . ?
C3 O1 C12 116.9(11) . . ?
C8 O2 C13 118.7(11) . . ?
C15 N3 C19 119.7(10) . . ?
C15 N3 Cu1 126.2(8) . . ?
C19 N3 Cu1 113.9(8) . . ?
N3 C15 C16 120.5(11) . . ?
N3 C15 C25 116.8(11) . . ?
C16 C15 C25 122.7(12) . . ?
C17 C16 C15 121.0(11) . . ?
O3 C17 C16 126.1(11) . . ?
O3 C17 C18 116.4(11) . . ?
C16 C17 C18 117.5(11) . . ?
C19 C18 C17 121.0(12) . . ?
C18 C19 N3 120.3(11) . . ?
C18 C19 C20 124.7(11) . . ?
N3 C19 C20 115.0(10) . . ?
N4 C20 C21 120.7(11) . . ?
N4 C20 C19 116.4(10) . . ?
C21 C20 C19 122.9(10) . . ?
C20 C21 C22 120.7(11) . . ?
O4 C22 C21 116.4(11) . . ?
O4 C22 C23 126.1(12) . . ?
C21 C22 C23 117.5(11) . . ?
C24 C23 C22 118.9(12) . . ?
N4 C24 C23 122.7(11) . . ?
N4 C24 C28 117.4(12) . . ?
C23 C24 C28 119.9(12) . . ?
C24 N4 C20 119.4(11) . . ?
C24 N4 Cu1 127.1(8) . . ?
C20 N4 Cu1 113.5(8) . . ?
C17 O3 C26 116.3(10) . . ?
C22 O4 C27 118.0(11) . . ?
F4A P1A F5A 91(5) . . ?
F4A P1A F3A 97(5) . . ?
F5A P1A F3A 85(4) . . ?
F4A P1A F2A 168(5) . . ?
F5A P1A F2A 85(4) . . ?
F3A P1A F2A 93(5) . . ?
F4A P1A F6A 92(4) . . ?
F5A P1A F6A 175(5) . . ?
F3A P1A F6A 99(4) . . ?
F2A P1A F6A 91(4) . . ?
F4A P1A F1A 86(4) . . ?
F5A P1A F1A 88(4) . . ?
F3A P1A F1A 172(5) . . ?
F2A P1A F1A 83(4) . . ?
F6A P1A F1A 87(4) . . ?
F1B P1B F6B 93(3) . . ?
F1B P1B F3B 173(5) . . ?
F6B P1B F3B 80(4) . . ?
F1B P1B F2B 95(3) . . ?
F6B P1B F2B 88(3) . . ?
F3B P1B F2B 89(3) . . ?
F1B P1B F5B 91(3) . . ?
F6B P1B F5B 176(3) . . ?
F3B P1B F5B 95(4) . . ?
F2B P1B F5B 93(3) . . ?
F1B P1B F4B 91(3) . . ?
F6B P1B F4B 90(3) . . ?
F3B P1B F4B 85(4) . . ?
F2B P1B F4B 174(3) . . ?
F5B P1B F4B 88(3) . . ?

loop_
_geom_bond_atom_site_label_1
_geom_bond_atom_site_label_2
_geom_bond_distance
_geom_bond_site_symmetry_2
_geom_bond_publ_flag
Cu1 N2 2.032(10) . ?
Cu1 N1 2.032(9) . ?
Cu1 N3 2.033(9) . ?
Cu1 N4 2.071(10) . ?
N1 C1 1.342(15) . ?
N1 C5 1.352(15) . ?
C1 C2 1.387(16) . ?
C1 C11 1.484(18) . ?
C2 C3 1.369(18) . ?
C3 O1 1.365(15) . ?
C3 C4 1.399(18) . ?
C4 C5 1.401(16) . ?
C5 C6 1.487(17) . ?
C6 C7 1.364(17) . ?
C6 N2 1.366(15) . ?
C7 C8 1.394(18) . ?
C8 O2 1.368(16) . ?
C8 C9 1.38(2) . ?
C9 C10 1.40(2) . ?
C10 N2 1.342(17) . ?
C10 C14 1.50(2) . ?
O1 C12 1.431(16) . ?
O2 C13 1.431(18) . ?
N3 C15 1.337(15) . ?
N3 C19 1.384(15) . ?
C15 C16 1.388(17) . ?
C15 C25 1.496(18) . ?
C16 C17 1.373(17) . ?
C17 O3 1.361(14) . ?
C17 C18 1.391(17) . ?
C18 C19 1.358(17) . ?
C19 C20 1.477(16) . ?
C20 N4 1.345(15) . ?
C20 C21 1.380(16) . ?
C21 C22 1.388(17) . ?
C22 O4 1.335(15) . ?
C22 C23 1.401(19) . ?
C23 C24 1.373(19) . ?
C24 N4 1.336(16) . ?
C24 C28 1.505(18) . ?
O3 C26 1.452(15) . ?
O4 C27 1.459(16) . ?
P1A F4A 1.53(8) . ?
P1A F5A 1.54(7) . ?
P1A F3A 1.59(10) . ?
P1A F2A 1.65(8) . ?
P1A F6A 1.67(9) . ?
P1A F1A 1.68(8) . ?
P1B F1B 1.52(7) . ?
P1B F6B 1.53(6) . ?
P1B F3B 1.56(7) . ?
P1B F2B 1.57(4) . ?
P1B F5B 1.60(6) . ?
P1B F4B 1.66(5) . ?

loop_
_geom_torsion_atom_site_label_1
_geom_torsion_atom_site_label_2
_geom_torsion_atom_site_label_3
_geom_torsion_atom_site_label_4
_geom_torsion
_geom_torsion_site_symmetry_1
_geom_torsion_site_symmetry_2
_geom_torsion_site_symmetry_3
_geom_torsion_site_symmetry_4
_geom_torsion_publ_flag
C5 N1 C1 C2 -1.3(19) . . . . ?
Cu1 N1 C1 C2 169.9(10) . . . . ?
C5 N1 C1 C11 177.3(12) . . . . ?
Cu1 N1 C1 C11 -11.6(18) . . . . ?
N1 C1 C2 C3 -1(2) . . . . ?
C11 C1 C2 C3 -179.4(13) . . . . ?
C1 C2 C3 O1 -176.2(12) . . . . ?
C1 C2 C3 C4 2.7(19) . . . . ?
O1 C3 C4 C5 176.7(11) . . . . ?
C2 C3 C4 C5 -2.3(18) . . . . ?
C1 N1 C5 C4 1.6(18) . . . . ?
Cu1 N1 C5 C4 -170.7(9) . . . . ?
C1 N1 C5 C6 -178.5(11) . . . . ?
Cu1 N1 C5 C6 9.1(13) . . . . ?
C3 C4 C5 N1 0.2(18) . . . . ?
C3 C4 C5 C6 -179.7(11) . . . . ?
N1 C5 C6 C7 177.0(11) . . . . ?
C4 C5 C6 C7 -3.1(18) . . . . ?
N1 C5 C6 N2 -4.0(15) . . . . ?
C4 C5 C6 N2 175.9(11) . . . . ?
N2 C6 C7 C8 -0.5(18) . . . . ?
C5 C6 C7 C8 178.4(11) . . . . ?
C6 C7 C8 O2 -178.1(12) . . . . ?
C6 C7 C8 C9 1.6(19) . . . . ?
O2 C8 C9 C10 178.0(11) . . . . ?
C7 C8 C9 C10 -1.7(19) . . . . ?
C8 C9 C10 N2 0.6(19) . . . . ?
C8 C9 C10 C14 -178.7(13) . . . . ?
C9 C10 N2 C6 0.5(18) . . . . ?
C14 C10 N2 C6 179.8(11) . . . . ?
C9 C10 N2 Cu1 -175.3(9) . . . . ?
C14 C10 N2 Cu1 4.0(16) . . . . ?
C7 C6 N2 C10 -0.6(17) . . . . ?
C5 C6 N2 C10 -179.6(10) . . . . ?
C7 C6 N2 Cu1 175.8(9) . . . . ?
C5 C6 N2 Cu1 -3.2(12) . . . . ?
C2 C3 O1 C12 1.7(19) . . . . ?
C4 C3 O1 C12 -177.3(12) . . . . ?
C9 C8 O2 C13 179.9(12) . . . . ?
C7 C8 O2 C13 -0.4(19) . . . . ?
C19 N3 C15 C16 0.2(17) . . . . ?
Cu1 N3 C15 C16 174.3(9) . . . . ?
C19 N3 C15 C25 179.1(11) . . . . ?
Cu1 N3 C15 C25 -6.8(15) . . . . ?
N3 C15 C16 C17 -0.8(19) . . . . ?
C25 C15 C16 C17 -179.6(12) . . . . ?
C15 C16 C17 O3 179.9(12) . . . . ?
C15 C16 C17 C18 1.6(19) . . . . ?
O3 C17 C18 C19 179.7(11) . . . . ?
C16 C17 C18 C19 -1.8(19) . . . . ?
C17 C18 C19 N3 1.2(19) . . . . ?
C17 C18 C19 C20 178.9(12) . . . . ?
C15 N3 C19 C18 -0.4(17) . . . . ?
Cu1 N3 C19 C18 -175.2(10) . . . . ?
C15 N3 C19 C20 -178.3(10) . . . . ?
Cu1 N3 C19 C20 6.9(13) . . . . ?
C18 C19 C20 N4 177.2(12) . . . . ?
N3 C19 C20 N4 -5.0(16) . . . . ?
C18 C19 C20 C21 -1(2) . . . . ?
N3 C19 C20 C21 176.6(11) . . . . ?
N4 C20 C21 C22 0.4(19) . . . . ?
C19 C20 C21 C22 178.7(12) . . . . ?
C20 C21 C22 O4 178.8(11) . . . . ?
C20 C21 C22 C23 0.2(19) . . . . ?
O4 C22 C23 C24 -179.8(13) . . . . ?
C21 C22 C23 C24 -1(2) . . . . ?
C22 C23 C24 N4 2(2) . . . . ?
C22 C23 C24 C28 -177.3(15) . . . . ?
C23 C24 N4 C20 -2(2) . . . . ?
C28 C24 N4 C20 177.9(14) . . . . ?
C23 C24 N4 Cu1 179.9(10) . . . . ?
C28 C24 N4 Cu1 -1(2) . . . . ?
C21 C20 N4 C24 0.4(19) . . . . ?
C19 C20 N4 C24 -178.1(11) . . . . ?
C21 C20 N4 Cu1 179.0(9) . . . . ?
C19 C20 N4 Cu1 0.6(14) . . . . ?
C16 C17 O3 C26 -1.0(18) . . . . ?
C18 C17 O3 C26 177.4(11) . . . . ?
C21 C22 O4 C27 -178.4(12) . . . . ?
C23 C22 O4 C27 0(2) . . . . ?
